data_1520877
loop_
_publ_author_name
'Bougerol-Chaillout, C.'
'Bordet, P.'
'Kazakov, S.M.'
'Fitch, A.'
'Antipov, E.V.'
'Pshirkov, J.S.'
'Putilin, S.N.'
'Dooryhee, E.'

_publ_section_title
;
 Structure determination of Sr1.25 Bi0.75 O3 and Sr0.4 K0.6 Bi O3 as a
 function of temperature from synchrotron X-ray powder diffraction data
;
_journal_name_full 'Journal of Solid State Chemistry'
_journal_page_first 316
_journal_page_last 323
_journal_volume 150
_journal_year 2000
_chemical_formula_sum 'Bi K0.6 O2.84 Sr0.4'
_chemical_name_systematic '(Sr0.4 K0.6) Bi O2.84'
_space_group_IT_number 140
_symmetry_space_group_name_Hall '-I 4 2c'
_symmetry_space_group_name_H-M 'I 4/m c m'
_cell_angle_alpha 90
_cell_angle_beta 90
_cell_angle_gamma 90
_cell_formula_units_Z 4
_cell_length_a 5.95493
_cell_length_b 5.95493
_cell_length_c 8.4508
_cell_volume 299.675
_citation_journal_id_ASTM JSSCBI
_cod_data_source_file Bougerol-Chaillout_JSSCBI_2000_1817.cif
_cod_data_source_block Bi1K0.6O2.84Sr0.4
_cod_original_cell_volume 299.6754
_cod_original_formula_sum 'Bi1 K0.6 O2.84 Sr0.4'
_cod_database_code 1520877

loop_
_symmetry_equiv_pos_as_xyz
x,y,z
-y,x,z
-x,-y,z
y,-x,z
x,-y,-z+1/2
y,x,-z+1/2
-x,y,-z+1/2
-y,-x,-z+1/2
-x,-y,-z
y,-x,-z
x,y,-z
-y,x,-z
-x,y,z-1/2
-y,-x,z-1/2
x,-y,z-1/2
y,x,z-1/2
x+1/2,y+1/2,z+1/2
-y+1/2,x+1/2,z+1/2
-x+1/2,-y+1/2,z+1/2
y+1/2,-x+1/2,z+1/2
x+1/2,-y+1/2,-z+1
y+1/2,x+1/2,-z+1
-x+1/2,y+1/2,-z+1
-y+1/2,-x+1/2,-z+1
-x+1/2,-y+1/2,-z+1/2
y+1/2,-x+1/2,-z+1/2
x+1/2,y+1/2,-z+1/2
-y+1/2,x+1/2,-z+1/2
-x+1/2,y+1/2,z
-y+1/2,-x+1/2,z
x+1/2,-y+1/2,z
y+1/2,x+1/2,z

loop_
_atom_site_label
_atom_site_type_symbol
_atom_site_fract_x
_atom_site_fract_y
_atom_site_fract_z
_atom_site_occupancy
_atom_site_U_iso_or_equiv
Bi1 Bi+4 0 0 0 1 0.0
O2 O-2 0.228 0.728 0 1 0.0
Sr1 Sr+2 0 0.5 0.25 0.4 0.0
O1 O-2 0 0 0.25 0.84 0.0
K1 K+1 0 0.5 0.25 0.6 0.0
